data_9013657
loop_
_publ_author_name
'Yang, H.'
'Konzett, J.'
'Frost, D. J.'
'Downs, R. T.'

_publ_section_title
;X-ray diffraction and Raman spectroscopic study of clinopyroxenes with
 six-coordinated Si in the Na(Mg0.5Si0.5)Si2O6 - NaAlSi2O6 system Note: Sample
 J5
;
_journal_name_full 'American Mineralogist'
_journal_page_first 942
_journal_page_last 949
_journal_paper_doi 10.2138/am.2009.3084
_journal_volume 94
_journal_year 2009
_chemical_formula_structural (Na.99Mg.01)(Mg.16Al.70Si.14)Si2O6
_chemical_formula_sum 'Al0.7 Mg0.17 Na0.99 O6 Si2.14'
_space_group_IT_number 15
_symmetry_space_group_name_Hall '-C 2yc'
_symmetry_space_group_name_H-M 'C 1 2/c 1'
_cell_angle_alpha 90
_cell_angle_beta 107.647
_cell_angle_gamma 90
_cell_length_a 9.4373
_cell_length_b 8.5804
_cell_length_c 5.2348
_cell_formula_units_Z 4
_cell_volume 403.945
_database_code_amcsd 0004954
_exptl_crystal_density_diffrn 3.320
_cod_original_formula_sum 'Na.99 Mg.17 Al.7 Si2.14 O6'
_cod_database_code 9013657
_amcsd_formula_title (Na.99Mg.01)(Mg.16Al.70Si.14)Si2O6

loop_
_space_group_symop_operation_xyz
x,y,z
1/2+x,1/2+y,z
x,-y,1/2+z
1/2+x,1/2-y,1/2+z
-x,y,1/2-z
1/2-x,1/2+y,1/2-z
-x,-y,-z
1/2-x,1/2-y,-z

loop_
_atom_site_aniso_label
_atom_site_aniso_U_11
_atom_site_aniso_U_22
_atom_site_aniso_U_33
_atom_site_aniso_U_12
_atom_site_aniso_U_13
_atom_site_aniso_U_23
NaM2 0.01579 0.00868 0.01015 0.00000 -0.00101 0.00000
MgM2 0.01579 0.00868 0.01015 0.00000 -0.00101 0.00000
MgM1 0.00446 0.00500 0.00440 0.00000 0.00092 0.00000
AlM1 0.00446 0.00500 0.00440 0.00000 0.00092 0.00000
SiM1 0.00446 0.00500 0.00440 0.00000 0.00092 0.00000
Si 0.00506 0.00648 0.00535 -0.00016 0.00134 -0.00043
O1 0.00523 0.01198 0.01120 0.00017 0.00146 -0.00222
O2 0.01256 0.00738 0.01084 -0.00187 0.00300 -0.00064
O3 0.00799 0.01195 0.00706 0.00092 0.00245 -0.00253

loop_
_atom_site_label
_atom_site_fract_x
_atom_site_fract_y
_atom_site_fract_z
_atom_site_occupancy
_atom_site_U_iso_or_equiv
NaM2 0.00000 0.29978 0.25000 0.99000 0.01264
MgM2 0.00000 0.29978 0.25000 0.01000 0.01264
MgM1 0.00000 0.90555 0.25000 0.16000 0.00472
AlM1 0.00000 0.90555 0.25000 0.70000 0.00472
SiM1 0.00000 0.90555 0.25000 0.14000 0.00472
Si 0.29053 0.09304 0.22912 1.00000 0.00569
O1 0.10939 0.07643 0.12894 1.00000 0.00970
O2 0.36092 0.26281 0.29527 1.00000 0.01038
O3 0.35358 0.00743 0.00744 1.00000 0.00896

loop_
_cod_related_entry_id
_cod_related_entry_database
_cod_related_entry_code
1 AMCSD 0004954
